data_4337351
loop_
_publ_author_name
'Tory, Joanne'
'King, Lisa'
'Maroulis, Antonios'
'Haukka, Matti'
'Calhorda, Maria Jos\'e'
'Hartl, Franti\<sek'

_publ_section_title
;
 Solvent-Dependent Formation of Os(0) Complexes by Electrochemical
 Reduction of [Os(CO)(2,2'-bipyridine)(L)Cl2]; L = Cl(-), PrCN.
;
_journal_issue 3
_journal_name_full 'Inorganic chemistry'
_journal_page_first 1382
_journal_page_last 1396
_journal_paper_doi 10.1021/ic402146t
_journal_volume 53
_journal_year 2014
_chemical_absolute_configuration unk
_chemical_formula_moiety 'C11 H12 Cl3 N2 O Os, C H4 O'
_chemical_formula_sum 'C12 H16 Cl3 N2 O2 Os'
_chemical_formula_weight 516.82
_chemical_name_systematic
; 
 ? 
;
_space_group_IT_number 19
_symmetry_cell_setting orthorhombic
_symmetry_space_group_name_Hall 'P 2ac 2ab'
_symmetry_space_group_name_H-M 'P 21 21 21'
_atom_sites_solution_hydrogens geom
_atom_sites_solution_primary direct
_atom_sites_solution_secondary difmap
_audit_creation_method SHELXL-97
_cell_angle_alpha 90.00
_cell_angle_beta 90.00
_cell_angle_gamma 90.00
_cell_formula_units_Z 4
_cell_length_a 6.5802(3)
_cell_length_b 14.2081(14)
_cell_length_c 16.4891(8)
_cell_measurement_reflns_used 7626
_cell_measurement_temperature 100(2)
_cell_measurement_theta_max 30.03
_cell_measurement_theta_min 1.00
_cell_volume 1541.60(18)
_computing_cell_refinement 'EvalCCD (Duisenberg, 2003)'
_computing_data_collection 'Collect (Bruker AXS BV, 1997-2008)'
_computing_data_reduction 'EvalCCD (Duisenberg, 2003)'
_computing_molecular_graphics 'Diamond v.3.2g (Brandenburg, 2011)'
_computing_publication_material 'SHELXL-97 (Sheldrick, 2008)'
_computing_structure_refinement 'SHELXL-97 (Sheldrick, 2008)'
_computing_structure_solution 'SHELXS-97 (Sheldrick, 2008)'
_diffrn_ambient_temperature 100(2)
_diffrn_detector_area_resol_mean 9
_diffrn_measured_fraction_theta_full 0.998
_diffrn_measured_fraction_theta_max 0.998
_diffrn_measurement_device '95mm CCD camera on \k-goniostat'
_diffrn_measurement_device_type 'Nonius KappaCCD'
_diffrn_measurement_method '\f scans and \w scans with \k offset'
_diffrn_radiation_monochromator 'horizontally mounted graphite crystal'
_diffrn_radiation_source 'fine-focus sealed tube'
_diffrn_radiation_type MoK\a
_diffrn_radiation_wavelength 0.71073
_diffrn_reflns_av_R_equivalents 0.0318
_diffrn_reflns_av_sigmaI/netI 0.0316
_diffrn_reflns_limit_h_max 9
_diffrn_reflns_limit_h_min -9
_diffrn_reflns_limit_k_max 19
_diffrn_reflns_limit_k_min -19
_diffrn_reflns_limit_l_max 22
_diffrn_reflns_limit_l_min -23
_diffrn_reflns_number 30832
_diffrn_reflns_theta_full 30.00
_diffrn_reflns_theta_max 30.00
_diffrn_reflns_theta_min 2.47
_exptl_absorpt_coefficient_mu 8.792
_exptl_absorpt_correction_T_max 0.5050
_exptl_absorpt_correction_T_min 0.3099
_exptl_absorpt_correction_type multi-scan
_exptl_absorpt_process_details 'SADABS (Sheldrick, 2008)'
_exptl_crystal_colour 'dark red'
_exptl_crystal_density_diffrn 2.227
_exptl_crystal_density_method 'not measured'
_exptl_crystal_description plate
_exptl_crystal_F_000 980
_exptl_crystal_size_max 0.17
_exptl_crystal_size_mid 0.13
_exptl_crystal_size_min 0.09
_refine_diff_density_max 1.044
_refine_diff_density_min -0.745
_refine_diff_density_rms 0.110
_refine_ls_abs_structure_details 'Flack H D (1983), Acta Cryst. A39, 876-881'
_refine_ls_abs_structure_Flack 0.008(4)
_refine_ls_extinction_method none
_refine_ls_goodness_of_fit_ref 1.007
_refine_ls_hydrogen_treatment constr
_refine_ls_matrix_type full
_refine_ls_number_parameters 183
_refine_ls_number_reflns 4464
_refine_ls_number_restraints 0
_refine_ls_restrained_S_all 1.007
_refine_ls_R_factor_all 0.0205
_refine_ls_R_factor_gt 0.0168
_refine_ls_shift/su_max 0.001
_refine_ls_shift/su_mean 0.000
_refine_ls_structure_factor_coef Fsqd
_refine_ls_weighting_details 'calc w=1/[\s^2^(Fo^2^)+(0.0000P)^2^+0.0000P] where P=(Fo^2^+2Fc^2^)/3'
_refine_ls_weighting_scheme calc
_refine_ls_wR_factor_gt 0.0284
_refine_ls_wR_factor_ref 0.0292
_reflns_number_gt 4201
_reflns_number_total 4464
_reflns_threshold_expression >2sigma(I)
_cod_data_source_file ic402146t_si_003.cif
_cod_data_source_block tn0803e
_cod_database_code 4337351

loop_
_symmetry_equiv_pos_as_xyz
'x, y, z'
'-x+1/2, -y, z+1/2'
'-x, y+1/2, -z+1/2'
'x+1/2, -y+1/2, -z'

loop_
_atom_site_label
_atom_site_type_symbol
_atom_site_fract_x
_atom_site_fract_y
_atom_site_fract_z
_atom_site_U_iso_or_equiv
_atom_site_adp_type
_atom_site_occupancy
_atom_site_symmetry_multiplicity
_atom_site_calc_flag
_atom_site_refinement_flags
Os1 Os -0.013632(12) -0.007676(6) 0.111109(5) 0.01081(3) Uani 1 1 d .
Cl1 Cl 0.22505(9) -0.12117(5) 0.06498(4) 0.01770(14) Uani 1 1 d .
Cl3 Cl 0.11903(9) 0.10590(5) 0.02159(4) 0.01858(14) Uani 1 1 d .
Cl4 Cl -0.17723(10) -0.11644(5) 0.19523(4) 0.01798(14) Uani 1 1 d .
O1 O -0.1953(3) -0.05374(12) 0.01257(11) 0.0189(4) Uani 1 1 d .
H1O H -0.2667 -0.0136 -0.0109 0.028 Uiso 1 1 d R
N1 N -0.1961(3) 0.09674(14) 0.15600(12) 0.0131(4) Uani 1 1 d .
N2 N 0.1497(3) 0.03583(14) 0.20768(12) 0.0135(4) Uani 1 1 d .
C1 C -0.2537(4) -0.14988(18) -0.00076(17) 0.0226(6) Uani 1 1 d .
H1A H -0.1349 -0.1908 0.0060 0.034 Uiso 1 1 calc R
H1B H -0.3073 -0.1568 -0.0559 0.034 Uiso 1 1 calc R
H1C H -0.3586 -0.1677 0.0385 0.034 Uiso 1 1 calc R
C10 C -0.3735(4) 0.12408(18) 0.12361(16) 0.0180(5) Uani 1 1 d .
H10 H -0.4259 0.0911 0.0780 0.022 Uiso 1 1 calc R
C11 C -0.4820(4) 0.19905(16) 0.15493(15) 0.0203(5) Uani 1 1 d .
H11 H -0.6067 0.2176 0.1307 0.024 Uiso 1 1 calc R
C12 C -0.4092(4) 0.24636(18) 0.22089(18) 0.0200(6) Uani 1 1 d .
H12 H -0.4826 0.2981 0.2427 0.024 Uiso 1 1 calc R
C13 C -0.2278(4) 0.21839(18) 0.25574(16) 0.0185(6) Uani 1 1 d .
H13 H -0.1762 0.2502 0.3020 0.022 Uiso 1 1 calc R
C14 C -0.1214(4) 0.14305(18) 0.22227(16) 0.0146(5) Uani 1 1 d .
C15 C 0.0683(3) 0.10651(17) 0.25309(14) 0.0139(5) Uani 1 1 d .
C16 C 0.1622(4) 0.13654(18) 0.32409(15) 0.0183(6) Uani 1 1 d .
H16 H 0.1053 0.1867 0.3547 0.022 Uiso 1 1 calc R
C17 C 0.3381(4) 0.09318(19) 0.34989(16) 0.0207(6) Uani 1 1 d .
H17 H 0.4014 0.1119 0.3991 0.025 Uiso 1 1 calc R
C18 C 0.4212(4) 0.02202(19) 0.30318(16) 0.0209(6) Uani 1 1 d .
H18 H 0.5435 -0.0080 0.3196 0.025 Uiso 1 1 calc R
C19 C 0.3250(3) -0.00478(19) 0.23274(14) 0.0174(5) Uani 1 1 d .
H19 H 0.3834 -0.0533 0.2007 0.021 Uiso 1 1 calc R
O1S O -0.4696(3) 0.04278(12) -0.06248(11) 0.0253(4) Uani 1 1 d .
H1SO H -0.5903 0.0372 -0.0503 0.038 Uiso 1 1 d R
C1S C -0.4331(5) 0.1376(2) -0.08875(18) 0.0359(8) Uani 1 1 d .
H1SA H -0.4920 0.1816 -0.0495 0.054 Uiso 1 1 calc R
H1SB H -0.4960 0.1475 -0.1419 0.054 Uiso 1 1 calc R
H1SC H -0.2864 0.1485 -0.0928 0.054 Uiso 1 1 calc R

loop_
_atom_site_aniso_label
_atom_site_aniso_U_11
_atom_site_aniso_U_22
_atom_site_aniso_U_33
_atom_site_aniso_U_23
_atom_site_aniso_U_13
_atom_site_aniso_U_12
Os1 0.01024(4) 0.01004(4) 0.01215(4) -0.00150(3) 0.00033(4) 0.00062(4)
Cl1 0.0164(3) 0.0175(3) 0.0192(3) -0.0039(3) 0.0006(2) 0.0055(3)
Cl3 0.0187(3) 0.0172(3) 0.0199(3) 0.0027(3) 0.0028(2) -0.0013(3)
Cl4 0.0155(3) 0.0154(3) 0.0231(4) 0.0023(3) 0.0034(3) -0.0011(3)
O1 0.0199(10) 0.0140(10) 0.0227(10) -0.0031(8) -0.0057(7) 0.0031(8)
N1 0.0131(10) 0.0123(11) 0.0138(11) -0.0008(9) 0.0010(8) -0.0017(8)
N2 0.0129(10) 0.0139(11) 0.0138(11) 0.0008(8) 0.0013(8) -0.0012(8)
C1 0.0190(14) 0.0173(15) 0.0314(17) -0.0091(12) -0.0037(12) -0.0030(11)
C10 0.0162(12) 0.0180(14) 0.0198(14) -0.0025(11) -0.0023(10) 0.0010(10)
C11 0.0142(12) 0.0178(12) 0.0288(14) -0.0002(10) 0.0022(12) 0.0037(12)
C12 0.0153(13) 0.0148(14) 0.0298(15) -0.0044(11) 0.0054(11) 0.0011(10)
C13 0.0171(13) 0.0161(14) 0.0223(15) -0.0047(11) 0.0068(10) -0.0032(11)
C14 0.0120(12) 0.0145(14) 0.0174(14) -0.0006(10) 0.0050(10) -0.0033(10)
C15 0.0122(12) 0.0129(13) 0.0167(13) -0.0007(10) 0.0036(9) -0.0042(9)
C16 0.0191(14) 0.0197(15) 0.0162(14) -0.0024(11) 0.0051(10) -0.0042(10)
C17 0.0173(14) 0.0290(16) 0.0159(14) 0.0002(12) -0.0003(10) -0.0078(11)
C18 0.0175(12) 0.0251(15) 0.0202(13) 0.0036(11) -0.0022(9) -0.0023(10)
C19 0.0145(11) 0.0169(14) 0.0209(13) -0.0011(12) -0.0006(9) 0.0016(12)
O1S 0.0213(10) 0.0264(10) 0.0283(10) -0.0020(8) -0.0019(8) 0.0027(8)
C1S 0.0422(19) 0.0324(18) 0.0331(18) 0.0150(14) 0.0102(13) 0.0087(13)

loop_
_atom_type_symbol
_atom_type_description
_atom_type_scat_dispersion_real
_atom_type_scat_dispersion_imag
_atom_type_scat_source
C C 0.0033 0.0016 'International Tables Vol C Tables 4.2.6.8 and 6.1.1.4'
H H 0.0000 0.0000 'International Tables Vol C Tables 4.2.6.8 and 6.1.1.4'
N N 0.0061 0.0033 'International Tables Vol C Tables 4.2.6.8 and 6.1.1.4'
O O 0.0106 0.0060 'International Tables Vol C Tables 4.2.6.8 and 6.1.1.4'
Cl Cl 0.1484 0.1585 'International Tables Vol C Tables 4.2.6.8 and 6.1.1.4'
Os Os -1.2165 7.6030 'International Tables Vol C Tables 4.2.6.8 and 6.1.1.4'

loop_
_geom_angle_atom_site_label_1
_geom_angle_atom_site_label_2
_geom_angle_atom_site_label_3
_geom_angle
_geom_angle_publ_flag
N2 Os1 N1 78.77(8) yes
N2 Os1 O1 177.79(7) ?
N1 Os1 O1 99.79(8) ?
N2 Os1 Cl4 88.83(6) ?
N1 Os1 Cl4 89.68(6) ?
O1 Os1 Cl4 89.49(5) ?
N2 Os1 Cl3 95.00(6) ?
N1 Os1 Cl3 86.99(6) ?
O1 Os1 Cl3 86.57(5) ?
Cl4 Os1 Cl3 174.34(2) yes
N2 Os1 Cl1 96.22(6) ?
N1 Os1 Cl1 174.45(6) ?
O1 Os1 Cl1 85.29(5) yes
Cl4 Os1 Cl1 92.62(2) ?
Cl3 Os1 Cl1 91.11(2) ?
C1 O1 Os1 124.17(16) ?
C1 O1 H1O 115.4 ?
Os1 O1 H1O 117.5 ?
C10 N1 C14 119.5(2) ?
C10 N1 Os1 125.20(18) ?
C14 N1 Os1 115.27(16) ?
C19 N2 C15 118.8(2) ?
C19 N2 Os1 124.32(17) ?
C15 N2 Os1 116.75(15) ?
O1 C1 H1A 109.5 ?
O1 C1 H1B 109.5 ?
H1A C1 H1B 109.5 ?
O1 C1 H1C 109.5 ?
H1A C1 H1C 109.5 ?
H1B C1 H1C 109.5 ?
N1 C10 C11 121.6(2) ?
N1 C10 H10 119.2 ?
C11 C10 H10 119.2 ?
C12 C11 C10 119.7(2) ?
C12 C11 H11 120.1 ?
C10 C11 H11 120.1 ?
C11 C12 C13 119.5(2) ?
C11 C12 H12 120.3 ?
C13 C12 H12 120.3 ?
C12 C13 C14 119.3(2) ?
C12 C13 H13 120.3 ?
C14 C13 H13 120.3 ?
N1 C14 C13 120.4(2) ?
N1 C14 C15 114.8(2) ?
C13 C14 C15 124.8(3) ?
N2 C15 C16 121.0(2) ?
N2 C15 C14 114.3(2) ?
C16 C15 C14 124.7(2) ?
C17 C16 C15 119.7(2) ?
C17 C16 H16 120.1 ?
C15 C16 H16 120.1 ?
C16 C17 C18 119.1(2) ?
C16 C17 H17 120.4 ?
C18 C17 H17 120.4 ?
C19 C18 C17 119.3(2) ?
C19 C18 H18 120.3 ?
C17 C18 H18 120.3 ?
N2 C19 C18 122.1(2) ?
N2 C19 H19 119.0 ?
C18 C19 H19 119.0 ?
C1S O1S H1SO 109.0 ?
O1S C1S H1SA 109.5 ?
O1S C1S H1SB 109.5 ?
H1SA C1S H1SB 109.5 ?
O1S C1S H1SC 109.5 ?
H1SA C1S H1SC 109.5 ?
H1SB C1S H1SC 109.5 ?

loop_
_geom_bond_atom_site_label_1
_geom_bond_atom_site_label_2
_geom_bond_distance
_geom_bond_publ_flag
Os1 N2 2.018(2) yes
Os1 N1 2.047(2) yes
Os1 O1 2.1205(17) yes
Os1 Cl4 2.3390(7) yes
Os1 Cl3 2.3547(6) yes
Os1 Cl1 2.3760(6) yes
O1 C1 1.436(3) ?
O1 H1O 0.8338 ?
N1 C10 1.341(3) ?
N1 C14 1.367(3) ?
N2 C19 1.354(3) ?
N2 C15 1.362(3) ?
C1 H1A 0.9800 ?
C1 H1B 0.9800 ?
C1 H1C 0.9800 ?
C10 C11 1.382(3) ?
C10 H10 0.9500 ?
C11 C12 1.365(4) ?
C11 H11 0.9500 ?
C12 C13 1.383(4) ?
C12 H12 0.9500 ?
C13 C14 1.393(3) ?
C13 H13 0.9500 ?
C14 C15 1.445(3) ?
C15 C16 1.391(3) ?
C16 C17 1.379(4) ?
C16 H16 0.9500 ?
C17 C18 1.384(4) ?
C17 H17 0.9500 ?
C18 C19 1.377(3) ?
C18 H18 0.9500 ?
C19 H19 0.9500 ?
O1S C1S 1.436(3) ?
O1S H1SO 0.8229 ?
C1S H1SA 0.9800 ?
C1S H1SB 0.9800 ?
C1S H1SC 0.9800 ?

loop_
_geom_hbond_atom_site_label_D
_geom_hbond_atom_site_label_H
_geom_hbond_atom_site_label_A
_geom_hbond_distance_DH
_geom_hbond_distance_HA
_geom_hbond_distance_DA
_geom_hbond_angle_DHA
_geom_hbond_site_symmetry_A
_geom_hbond_publ_flag
O1 H1O O1S 0.83 1.77 2.583(2) 162.8 . yes
O1S H1SO Cl3 0.82 2.45 3.1705(19) 146.4 1_455 yes
